data_7204708
loop_
_publ_author_name
'Abrahams, Brendan F.'
'Moylan, Michael'
'Orchard, Simon D.'
'Robson, Richard'

_publ_section_title
;
 Channel-containing lanthanide mucate structuresElectronic
 Supplementary Information (ESI) available: Figures 1S?5S. See
 http://www.rsc.org/suppdata/ce/b3/b306838b/
;
_journal_issue 55
_journal_name_full CrystEngComm
_journal_page_first 313
_journal_paper_doi 10.1039/b306838b
_journal_volume 5
_journal_year 2003
_chemical_formula_sum 'C18 H40 Nd2 O32'
_chemical_formula_weight 1056.98
_chemical_name_common tris(galactarato)dineodymium(iii)octahydrate
_chemical_name_systematic
;
tris(galactarato)dineodymium(III)octahydrate
;
_space_group_IT_number 147
_symmetry_cell_setting trigonal
_symmetry_space_group_name_Hall '-P 3'
_symmetry_space_group_name_H-M 'P -3'
_atom_sites_solution_hydrogens geom
_atom_sites_solution_primary direct
_atom_sites_solution_secondary difmap
_audit_creation_method SHELXL-97
_cell_angle_alpha 90.00
_cell_angle_beta 90.00
_cell_angle_gamma 120.00
_cell_formula_units_Z 1
_cell_length_a 10.2151(14)
_cell_length_b 10.2151(14)
_cell_length_c 8.9021(18)
_cell_measurement_reflns_used 4515
_cell_measurement_temperature 293(2)
_cell_measurement_theta_max 27.43
_cell_measurement_theta_min 2.30
_cell_volume 804.5(2)
_computing_cell_refinement 'Bruker SMART'
_computing_data_collection 'Bruker SMART'
_computing_data_reduction 'Bruker SAINT'
_computing_structure_refinement 'SHELXL-97 (Sheldrick, 1997)'
_computing_structure_solution 'SHELXS-97 (Sheldrick, 1997)'
_diffrn_ambient_temperature 293(2)
_diffrn_measured_fraction_theta_full 0.997
_diffrn_measured_fraction_theta_max 0.997
_diffrn_measurement_device_type 'CCD area detector'
_diffrn_measurement_method 'phi and omega scans'
_diffrn_radiation_monochromator graphite
_diffrn_radiation_source 'fine-focus sealed tube'
_diffrn_radiation_type MoK\a
_diffrn_radiation_wavelength 0.71073
_diffrn_reflns_av_R_equivalents 0.0206
_diffrn_reflns_av_sigmaI/netI 0.0175
_diffrn_reflns_limit_h_max 13
_diffrn_reflns_limit_h_min -13
_diffrn_reflns_limit_k_max 9
_diffrn_reflns_limit_k_min -13
_diffrn_reflns_limit_l_max 11
_diffrn_reflns_limit_l_min -11
_diffrn_reflns_number 5116
_diffrn_reflns_theta_full 27.48
_diffrn_reflns_theta_max 27.48
_diffrn_reflns_theta_min 2.29
_diffrn_standards_decay_% 0
_exptl_absorpt_coefficient_mu 3.315
_exptl_absorpt_correction_T_max 1.000
_exptl_absorpt_correction_T_min 0.819
_exptl_absorpt_correction_type multi-scan
_exptl_absorpt_process_details
;
Sheldrick, G. M., SADABS
;
_exptl_crystal_colour colourless
_exptl_crystal_density_diffrn 2.182
_exptl_crystal_density_method 'not measured'
_exptl_crystal_description 'hexagonal prism'
_exptl_crystal_F_000 524
_exptl_crystal_size_max 0.30
_exptl_crystal_size_mid 0.15
_exptl_crystal_size_min 0.12
_refine_diff_density_max 1.152
_refine_diff_density_min -0.500
_refine_diff_density_rms 0.119
_refine_ls_extinction_method none
_refine_ls_goodness_of_fit_ref 1.142
_refine_ls_hydrogen_treatment mixed
_refine_ls_matrix_type full
_refine_ls_number_parameters 81
_refine_ls_number_reflns 1230
_refine_ls_number_restraints 0
_refine_ls_restrained_S_all 1.142
_refine_ls_R_factor_all 0.0212
_refine_ls_R_factor_gt 0.0211
_refine_ls_shift/su_max 0.000
_refine_ls_shift/su_mean 0.000
_refine_ls_structure_factor_coef Fsqd
_refine_ls_weighting_details 'calc w=1/[\s^2^(Fo^2^)+(0.0395P)^2^+0.3972P] where P=(Fo^2^+2Fc^2^)/3'
_refine_ls_weighting_scheme calc
_refine_ls_wR_factor_gt 0.0565
_refine_ls_wR_factor_ref 0.0565
_reflns_number_gt 1228
_reflns_number_total 1230
_reflns_threshold_expression >2sigma(I)
_cod_data_source_file b306838b.txt
_cod_data_source_block ndb78kha
_cod_depositor_comments
;
The following automatic conversions were performed:
'_symmetry_cell_setting' value 'Trigonal' changed to 'trigonal' according
to '/home/saulius/struct/CIF-dictionaries/cif_core.dic' dictionary named
'cif_core.dic' version 2.4.1 from 2010-06-29.

Automatic conversion script
Id: cif_fix_enum 1527 2010-12-29 10:47:43Z saulius 
;
_cod_original_sg_symbol_H-M P-3
_cod_database_code 7204708

loop_
_symmetry_equiv_pos_as_xyz
'x, y, z'
'-y, x-y, z'
'-x+y, -x, z'
'-x, -y, -z'
'y, -x+y, -z'
'x-y, x, -z'

loop_
_atom_site_label
_atom_site_type_symbol
_atom_site_fract_x
_atom_site_fract_y
_atom_site_fract_z
_atom_site_U_iso_or_equiv
_atom_site_adp_type
_atom_site_occupancy
_atom_site_symmetry_multiplicity
_atom_site_calc_flag
_atom_site_refinement_flags
_atom_site_disorder_assembly
_atom_site_disorder_group
O4 O 0.1786(11) 0.1795(11) 0.1031(9) 0.080 Uiso 0.716(10) 1 d P . .
O5 O 0.151(2) 0.118(3) 0.413(2) 0.080 Uiso 0.284(10) 1 d P . .
O6 O 0.104(2) 0.1857(19) 0.351(2) 0.080 Uiso 0.358(14) 1 d P . .
O3 O 0.6974(3) 0.6096(3) 0.4408(4) 0.0301(6) Uani 1 1 d . . .
O1A O 0.6500(3) 0.5660(3) 0.0764(3) 0.0214(6) Uani 1 1 d . . .
O1B O 0.5175(3) 0.6784(3) 0.1354(3) 0.0242(6) Uani 1 1 d . . .
C1 C 0.5543(4) 0.5796(4) 0.1550(4) 0.0177(7) Uani 1 1 d . . .
Nd1 Nd 0.6667 0.3333 0.05114(4) 0.01376(10) Uani 1 3 d S . .
O2 O 0.5112(4) 0.3496(3) 0.2633(3) 0.0268(7) Uani 1 1 d . . .
C3 C 0.5376(4) 0.5505(4) 0.4326(5) 0.0194(7) Uani 1 1 d . . .
H3 H 0.5187 0.6355 0.4371 0.036(13) Uiso 1 1 calc R . .
C2 C 0.4782(5) 0.4698(4) 0.2832(4) 0.0182(8) Uani 1 1 d . . .
H2 H 0.3686 0.4288 0.2780 0.034(14) Uiso 1 1 calc R . .

loop_
_atom_site_aniso_label
_atom_site_aniso_U_11
_atom_site_aniso_U_22
_atom_site_aniso_U_33
_atom_site_aniso_U_23
_atom_site_aniso_U_13
_atom_site_aniso_U_12
O3 0.0222(13) 0.0362(15) 0.0263(14) -0.0054(14) -0.0015(13) 0.0102(11)
O1A 0.0250(13) 0.0192(12) 0.0232(16) 0.0022(10) 0.0045(11) 0.0134(11)
O1B 0.0256(14) 0.0260(14) 0.0266(15) -0.0043(12) -0.0060(12) 0.0171(13)
C1 0.0200(17) 0.0196(17) 0.0133(15) -0.0031(14) -0.0040(14) 0.0097(14)
Nd1 0.01465(11) 0.01465(11) 0.01198(13) 0.000 0.000 0.00733(5)
O2 0.0427(18) 0.0180(14) 0.0231(14) 0.0044(12) 0.0118(13) 0.0178(13)
C3 0.0252(17) 0.0221(16) 0.0150(18) 0.0011(14) 0.0032(15) 0.0148(14)
C2 0.0189(18) 0.0207(19) 0.0167(16) 0.0015(13) 0.0037(13) 0.0111(16)

loop_
_atom_type_symbol
_atom_type_description
_atom_type_scat_dispersion_real
_atom_type_scat_dispersion_imag
_atom_type_scat_source
C C 0.0033 0.0016 'International Tables Vol C Tables 4.2.6.8 and 6.1.1.4'
H H 0.0000 0.0000 'International Tables Vol C Tables 4.2.6.8 and 6.1.1.4'
O O 0.0106 0.0060 'International Tables Vol C Tables 4.2.6.8 and 6.1.1.4'
Nd Nd -0.1943 3.0179 'International Tables Vol C Tables 4.2.6.8 and 6.1.1.4'

loop_
_geom_angle_atom_site_label_1
_geom_angle_atom_site_label_2
_geom_angle_atom_site_label_3
_geom_angle
_geom_angle_site_symmetry_1
_geom_angle_site_symmetry_3
_geom_angle_publ_flag
C1 O1A Nd1 125.7(2) . . ?
C1 O1B Nd1 125.7(2) . 4_665 ?
O1B C1 O1A 124.9(4) . . ?
O1B C1 C2 116.9(3) . . ?
O1A C1 C2 118.3(3) . . ?
O1B Nd1 O1B 79.65(11) 5 6_655 ?
O1B Nd1 O1B 79.65(11) 5 4_665 ?
O1B Nd1 O1B 79.65(11) 6_655 4_665 ?
O1B Nd1 O1A 72.22(9) 5 3_665 ?
O1B Nd1 O1A 72.01(9) 6_655 3_665 ?
O1B Nd1 O1A 142.90(10) 4_665 3_665 ?
O1B Nd1 O1A 72.01(9) 5 2_655 ?
O1B Nd1 O1A 142.90(10) 6_655 2_655 ?
O1B Nd1 O1A 72.22(9) 4_665 2_655 ?
O1A Nd1 O1A 119.18(2) 3_665 2_655 ?
O1B Nd1 O1A 142.90(10) 5 . ?
O1B Nd1 O1A 72.22(9) 6_655 . ?
O1B Nd1 O1A 72.01(9) 4_665 . ?
O1A Nd1 O1A 119.18(2) 3_665 . ?
O1A Nd1 O1A 119.18(2) 2_655 . ?
O1B Nd1 O2 133.31(10) 5 3_665 ?
O1B Nd1 O2 91.01(10) 6_655 3_665 ?
O1B Nd1 O2 143.79(10) 4_665 3_665 ?
O1A Nd1 O2 61.44(9) 3_665 3_665 ?
O1A Nd1 O2 125.88(10) 2_655 3_665 ?
O1A Nd1 O2 71.82(10) . 3_665 ?
O1B Nd1 O2 91.01(10) 5 2_655 ?
O1B Nd1 O2 143.80(10) 6_655 2_655 ?
O1B Nd1 O2 133.31(10) 4_665 2_655 ?
O1A Nd1 O2 71.82(10) 3_665 2_655 ?
O1A Nd1 O2 61.44(9) 2_655 2_655 ?
O1A Nd1 O2 125.88(10) . 2_655 ?
O2 Nd1 O2 70.18(12) 3_665 2_655 ?
O1B Nd1 O2 143.79(10) 5 . ?
O1B Nd1 O2 133.31(10) 6_655 . ?
O1B Nd1 O2 91.01(10) 4_665 . ?
O1A Nd1 O2 125.88(10) 3_665 . ?
O1A Nd1 O2 71.82(10) 2_655 . ?
O1A Nd1 O2 61.44(9) . . ?
O2 Nd1 O2 70.18(12) 3_665 . ?
O2 Nd1 O2 70.18(12) 2_655 . ?
C2 O2 Nd1 124.9(2) . . ?
O3 C3 C3 109.2(4) . 4_666 ?
O3 C3 C2 109.6(3) . . ?
C3 C3 C2 113.1(4) 4_666 . ?
O2 C2 C1 106.7(3) . . ?
O2 C2 C3 111.7(3) . . ?
C1 C2 C3 109.8(3) . . ?

loop_
_geom_bond_atom_site_label_1
_geom_bond_atom_site_label_2
_geom_bond_distance
_geom_bond_site_symmetry_2
_geom_bond_publ_flag
O5 O6 1.16(2) . ?
O3 C3 1.431(4) . ?
O1A C1 1.265(5) . ?
O1A Nd1 2.477(3) . ?
O1B C1 1.253(5) . ?
O1B Nd1 2.466(3) 4_665 ?
C1 C2 1.515(5) . ?
Nd1 O1B 2.466(3) 5 ?
Nd1 O1B 2.466(3) 6_655 ?
Nd1 O1B 2.466(3) 4_665 ?
Nd1 O1A 2.477(3) 3_665 ?
Nd1 O1A 2.477(3) 2_655 ?
Nd1 O2 2.526(3) 3_665 ?
Nd1 O2 2.526(3) 2_655 ?
Nd1 O2 2.526(3) . ?
O2 C2 1.438(5) . ?
C3 C3 1.517(8) 4_666 ?
C3 C2 1.522(5) . ?
